data_2101134
loop_
_publ_author_name
'Herbstein, F. H.'
'Marsh, R. E.'
'Samson, S.'

_publ_section_title
;
 X-ray diffraction study of the crystal structure of the \p-molecular
 compound pyrene^{&#x00B7;&#x00B7;&#x00B7;^}pyromellitic dianhydride at
 19 K
;
_journal_issue 2
_journal_name_full 'Acta Crystallographica Section B'
_journal_page_first 174
_journal_page_last 181
_journal_paper_doi 10.1107/S0108768193011668
_journal_volume 50
_journal_year 1994
_chemical_formula_moiety 'C16 H10, C10 H2 O6'
_chemical_formula_sum 'C26 H12 O6'
_space_group_IT_number 14
_space_group_name_Hall '-P 2yn'
_space_group_name_H-M_alt 'P 1 21/n 1'
_symmetry_cell_setting monoclinic
_symmetry_space_group_name_Hall '-P 2yn'
_symmetry_space_group_name_H-M 'P 1 21/n 1'
_cell_angle_alpha 90
_cell_angle_beta 91.80(2)
_cell_angle_gamma 90
_cell_formula_units_Z 4
_cell_length_a 13.664(3)
_cell_length_b 9.281(2)
_cell_length_c 14.420(3)
_cell_volume 1827.8(7)
_diffrn_radiation_type MoK\a
_diffrn_radiation_wavelength 0.71069
_exptl_absorpt_coefficient_mu 0.26
_cod_data_source_file sh0039.cif
_cod_data_source_block sh0039a
_cod_database_code 2101134

loop_
_space_group_symop_id
_space_group_symop_operation_xyz
1 x,y,z
2 -x+1/2,y+1/2,-z+1/2
3 -x,-y,-z
4 x+1/2,-y+1/2,z+1/2

loop_
_atom_site_label
_atom_site_fract_x
_atom_site_fract_y
_atom_site_fract_z
_atom_site_U_iso_or_equiv
C(A) .1761(2) .0129(3) .0656(2) .094(5)
C(B) .0979(2) .1167(3) .0562(2) .087(5)
C(C) .1091(2) .2694(3) .0875(2) .098(5)
C(D) .0310(2) .3567(3) .0794(2) .103(5)
C(E) -.0587(2) .3134(3) .0397(2) .101(5)
C(F) -.0724(2) .1728(3) .0069(2) .091(5)
C(G) -.1637(2) .1253(3) -.0355(2) .094(5)
C(H) .0063(2) .0726(3) .0156(2) .089(5)
H(CA) .237(2) .046(3) .095(2) 1.2(8)
H(CC) .171(2) .295(3) .117(2) 1.2(8)
H(CD) .038(2) .457(3) .100(2) 0.1(7)
H(CE) -.112(2) .384(4) .036(2) 1.9(9)
H(CG) -.218(2) .197(3) -.044(2) 1.0(8)
C(I) .1786(2) -.0475(3) .5496(2) .108(5)
C(J) .11678(2) .0780(3) .5518(2) .088(5)
C(K) .1499(2) .2106(3) .5880(2) .106(5)
C(L) .0877(2) .3299(3) .5904(2) .110(5)
C(M) -.0091(2) .3202(3) .5573(2) .106(5)
C(N) -.0453(2) .1895(3) .5204(2) .095(5)
C(O) -.1445(2) .1749(3) .4852(2) .105(5)
C(P) .0175(2) .0673(3) .5175(2) .084(5)
H(CI) .246(2) -.043(3) .573(2) 1.8(8)
H(CK) .213(2) .217(4) .617(2) 1.7(8)
H(CL) .112(2) .424(3) .615(2) 0.4(7)
H(CM) -.053(2) .407(3) .559(2) 0.9(8)
H(CO) -.186(2) .259(3) .485(2) 0.1(7)
C(1) .107(2) .0277(3) .2913(2) .094(5)
C(2) .0413(2) .1423(3) .2918(2) .075(5)
C(3) .0573(2) .2928(3) .3235(2) .096(5)
C(4) -.1033(2) .2740(3) .2709(2) .094(5)
C(5) -.0566(2) .1313(3) .2580(2) .090(5)
C(6) -.0960(2) .0044(3) .2215(2) .096(5)
C(7) -.0300(2) -.1107(3) .2212(2) .080(5)
C(8) -.0447(2) -.2606(3) .1870(2) .095(5)
C(9) .1135(2) -.2428(3) .2447(2) .094(5)
C(10) .0666(2) -.0992(3) .2551(2) .085(2)
O(1) .1273(2) .3504(2) .3564(2) .126(4)
O(2) -.0321(2) .3664(2) .3100(2) .102(4)
O(3) -.1844(2) .3143(3) .2546(2) .122(4)
O(4) -.1140(2) -.3180(3) .1515(2) .124(4)
O(5) .0440(2) -.3345(2) .2039(2) .102(4)
O(6) .1941(2) -.2833(2) .2658(2) .122(4)
H(1) .177(2) .032(3) .313(2) 1.3(8)
H(6) -.168(2) .001(3) .200(2) 1.3(8)
